data_2312473
loop_
_publ_author_name
'Thomas, Jarrod R.'
'Sulway, Scott A.'

_publ_section_title
;
 Borotropic shifting of the [hydrotris(2'-furyl)pyrazol-1-yl]borate ligand
 in high-coordinate lanthanide complexes.
;
_journal_coeditor_code UX3004
_journal_issue 5
_journal_name_full 'Acta crystallographica. Section C, Structural chemistry'
_journal_paper_doi 10.1107/S2053229624003115
_journal_volume 80
_journal_year 2024
_chemical_formula_iupac '[Dy (C21 H16 B1 N6 O3)2] (C24 H20 B), 2C H2 Cl2'
_chemical_formula_moiety 'C42 H32 B2 Dy N12 O6 +, C24 H20 B -, C H2 Cl2'
_chemical_formula_sum 'C67 H54 B3 Cl2 Dy N12 O6'
_chemical_formula_weight 1389.05
_chemical_name_systematic
;
Bis{hydrotris[3-(furan-2-yl)pyrazol-1-yl]borato}dysprosium(III)
tetraphenylborate dichloromethane monosolvate
;
_space_group_crystal_system triclinic
_space_group_IT_number 2
_space_group_name_Hall '-P 1'
_space_group_name_H-M_alt 'P -1'
_atom_sites_solution_hydrogens mixed
_atom_sites_solution_primary dual
_audit_creation_method
;
Olex2 1.3
(compiled 2020.11.12 svn.r5f609507 for OlexSys, GUI svn.r6408)
;
_cell_angle_alpha 102.659(2)
_cell_angle_beta 103.322(2)
_cell_angle_gamma 95.948(2)
_cell_formula_units_Z 2
_cell_length_a 12.1461(7)
_cell_length_b 16.1883(8)
_cell_length_c 17.1795(10)
_cell_measurement_reflns_used 9633
_cell_measurement_temperature 100.0
_cell_measurement_theta_max 29.79
_cell_measurement_theta_min 2.53
_cell_volume 3164.6(3)
_computing_cell_refinement
;
SAINT (Bruker, 2019)
;
_computing_data_collection
;
APEX3 (Bruker, 2019)
;
_computing_data_reduction
;
SAINT (Bruker, 2019)
;
_computing_molecular_graphics
;
OLEX2 (Dolomanov <i>et al.</i>,  2009)
;
_computing_publication_material
;
OLEX2 (Dolomanov <i>et al.</i>,  2009)
;
_computing_structure_refinement
;
SHELXL2019 (Sheldrick, 2015<i>b</i>)
;
_computing_structure_solution
;
SHELXT2014 (Sheldrick, 2015<i>a</i>)
;
_diffrn_ambient_temperature 100.0
_diffrn_measured_fraction_theta_full 0.999
_diffrn_measured_fraction_theta_max 0.999
_diffrn_measurement_device_type 'Bruker D8 QUEST'
_diffrn_measurement_method '\f and \w scans'
_diffrn_radiation_type MoK\a
_diffrn_radiation_wavelength 0.71073
_diffrn_reflns_av_R_equivalents 0.0581
_diffrn_reflns_av_unetI/netI 0.0192
_diffrn_reflns_limit_h_max 15
_diffrn_reflns_limit_h_min -15
_diffrn_reflns_limit_k_max 20
_diffrn_reflns_limit_k_min -20
_diffrn_reflns_limit_l_max 21
_diffrn_reflns_limit_l_min -21
_diffrn_reflns_number 245023
_diffrn_reflns_theta_full 25.242
_diffrn_reflns_theta_max 26.372
_diffrn_reflns_theta_min 2.260
_diffrn_source_current 1.4
_diffrn_source_power 0.07
_diffrn_source_voltage 50.0
_diffrn_standards_number 0
_exptl_absorpt_coefficient_mu 1.328
_exptl_absorpt_correction_T_max 0.7465
_exptl_absorpt_correction_T_min 0.6095
_exptl_absorpt_correction_type multi-scan
_exptl_absorpt_process_details
;
(SADABS; Bruker, 2016)
;
_exptl_crystal_colour 'clear colourless'
_exptl_crystal_density_diffrn 1.458
_exptl_crystal_description plate
_exptl_crystal_F_000 1406
_exptl_crystal_size_max 0.3
_exptl_crystal_size_mid 0.2
_exptl_crystal_size_min 0.05
_refine_diff_density_max 2.712
_refine_diff_density_min -1.740
_refine_ls_extinction_method none
_refine_ls_goodness_of_fit_ref 1.079
_refine_ls_hydrogen_treatment mixed
_refine_ls_matrix_type full
_refine_ls_number_parameters 930
_refine_ls_number_reflns 12926
_refine_ls_number_restraints 14
_refine_ls_restrained_S_all 1.079
_refine_ls_R_factor_all 0.0521
_refine_ls_R_factor_gt 0.0444
_refine_ls_shift/su_max 0.001
_refine_ls_shift/su_mean 0.000
_refine_ls_structure_factor_coef Fsqd
_refine_ls_weighting_details 'w=1/[\s^2^(Fo^2^)+(0.0233P)^2^+13.8441P] where P=(Fo^2^+2Fc^2^)/3'
_refine_ls_weighting_scheme calc
_refine_ls_wR_factor_gt 0.0977
_refine_ls_wR_factor_ref 0.1049
_reflns_number_gt 11705
_reflns_number_total 12926
_reflns_threshold_expression 'I > 2\s(I)'
_cod_data_source_file ux3004.cif
_cod_data_source_block 1Dy
_cod_database_code 2312473
_shelx_space_group_comment
;
The symmetry employed for this shelxl refinement is uniquely defined
by the following loop, which should always be used as a source of
symmetry information in preference to the above space-group names.
They are only intended as comments.
;
_shelx_estimated_absorpt_t_min 0.691
_shelx_estimated_absorpt_t_max 0.937

loop_
_space_group_symop_operation_xyz
'x, y, z'
'-x, -y, -z'

loop_
_atom_site_type_symbol
_atom_site_label
_atom_site_fract_x
_atom_site_fract_y
_atom_site_fract_z
_atom_site_U_iso_or_equiv
_atom_site_adp_type
_atom_site_calc_flag
_atom_site_occupancy
_atom_site_disorder_assembly
_atom_site_disorder_group
Dy Dy1 0.81975(2) 0.19655(2) 0.76273(2) 0.02868(6) Uani d 1 . .
O O3 0.8374(2) 0.35415(17) 0.86982(18) 0.0334(6) Uani d 1 . .
O O1 1.0496(2) 0.15674(17) 0.71406(17) 0.0300(6) Uani d 1 . .
O O5 0.6197(2) 0.23463(17) 0.80402(16) 0.0282(6) Uani d 1 . .
O O4 0.8071(3) 0.01609(18) 0.64945(17) 0.0348(6) Uani d 1 . .
O O2 0.6104(2) 0.1262(2) 0.63446(17) 0.0389(7) Uani d 1 . .
O O6 1.0413(2) 0.26403(18) 0.89264(19) 0.0371(7) Uani d 1 . .
N N2 0.9462(3) 0.08824(19) 0.81638(18) 0.0260(6) Uani d 1 . .
N N8 0.8362(3) 0.1709(2) 0.6129(2) 0.0290(7) Uani d 1 . .
N N5 0.8188(3) 0.1408(2) 0.9496(2) 0.0328(7) Uani d 1 . .
N N7 0.8431(3) 0.2345(3) 0.5724(2) 0.0395(9) Uani d 1 . .
N N1 0.9180(3) 0.0415(2) 0.8682(2) 0.0300(7) Uani d 1 . .
C C61 0.2508(3) 0.68589(19) 0.6992(2) 0.0264(8) Uani d 1 . .
C C66 0.3022(3) 0.7680(2) 0.7461(3) 0.0245(14) Uani d 0.5 A 1
H H66 0.383211 0.781132 0.766883 0.029 Uiso calc 0.5 A 1
C C65 0.2351(5) 0.8308(2) 0.7625(4) 0.0290(16) Uani d 0.5 A 1
H H65 0.270199 0.886946 0.794558 0.035 Uiso calc 0.5 A 1
C C64 0.1165(4) 0.8116(3) 0.7320(4) 0.032(3) Uani d 0.5 A 1
H H64 0.070654 0.854561 0.743267 0.038 Uiso calc 0.5 A 1
C C63 0.0651(3) 0.7295(4) 0.6851(4) 0.0275(19) Uani d 0.5 A 1
H H63 -0.015881 0.716361 0.664300 0.033 Uiso calc 0.5 A 1
C C62 0.1323(3) 0.6667(2) 0.6687(3) 0.0265(19) Uani d 0.5 A 1
H H62 0.097130 0.610546 0.636623 0.032 Uiso calc 0.5 A 1
C C7 1.1205(4) 0.1852(3) 0.6694(2) 0.0328(9) Uani d 1 . .
H H7 1.102090 0.222299 0.634152 0.039 Uiso calc 1 . .
N N10 0.7141(3) 0.3006(2) 0.7015(2) 0.0298(7) Uani d 1 . .
C C55 0.4364(3) 0.6493(2) 0.6412(2) 0.0268(8) Uani d 1 . .
C C54 0.2887(3) 0.4436(2) 0.6434(2) 0.0268(8) Uani d 1 . .
H H54 0.341533 0.443557 0.693685 0.032 Uiso calc 1 . .
C C21 0.8482(4) 0.4373(2) 0.8610(3) 0.0418(11) Uani d 1 . .
H H21 0.847362 0.452886 0.810723 0.050 Uiso calc 1 . .
C C43 0.4039(3) 0.6028(2) 0.7769(2) 0.0251(7) Uani d 1 . .
C C4 1.1073(3) 0.1046(2) 0.7552(2) 0.0265(7) Uani d 1 . .
N N12 0.9684(3) 0.3148(2) 0.7527(2) 0.0321(7) Uani d 1 . .
C C23 0.8538(4) 0.1158(4) 0.4839(3) 0.0472(12) Uani d 1 . .
H H23 0.860017 0.076352 0.435905 0.057 Uiso calc 1 . .
N N6 0.8233(3) 0.2067(2) 0.91210(19) 0.0267(6) Uani d 1 . .
N N4 0.6856(3) 0.0692(2) 0.7693(2) 0.0287(7) Uani d 1 . .
C C2 1.0867(3) 0.0099(3) 0.8526(2) 0.0317(8) Uani d 1 . .
H H2 1.155915 -0.013342 0.857014 0.038 Uiso calc 1 . .
C C18 0.8436(3) 0.3600(3) 0.9521(3) 0.0352(9) Uani d 1 . .
C C25 0.8423(3) 0.0179(3) 0.5804(2) 0.0296(8) Uani d 1 . .
N N3 0.7030(3) 0.0253(2) 0.8297(2) 0.0339(8) Uani d 1 . .
C C49 0.2701(3) 0.5217(2) 0.6263(2) 0.0226(7) Uani d 1 . .
C C22 0.8534(4) 0.2018(4) 0.4955(3) 0.0537(14) Uani d 1 . .
H H22 0.859343 0.233555 0.455869 0.064 Uiso calc 1 . .
C C3 1.0481(3) 0.0678(2) 0.8063(2) 0.0261(7) Uani d 1 . .
C C44 0.3520(4) 0.6121(3) 0.8424(2) 0.0349(9) Uani d 1 . .
H H44 0.279602 0.630842 0.835546 0.042 Uiso calc 1 . .
C C26 0.8722(4) -0.0582(3) 0.5495(3) 0.0424(11) Uani d 1 . .
H H26 0.899524 -0.073079 0.501599 0.051 Uiso calc 1 . .
C C35 0.5595(4) 0.2110(3) 0.8569(2) 0.0317(8) Uani d 1 . .
H H35 0.577589 0.170054 0.887900 0.038 Uiso calc 1 . .
C C6 1.2169(4) 0.1537(3) 0.6824(3) 0.0402(10) Uani d 1 . .
H H6 1.279132 0.164647 0.659302 0.048 Uiso calc 1 . .
C C24 0.8430(3) 0.0984(3) 0.5582(2) 0.0331(9) Uani d 1 . .
N N9 0.7413(3) 0.3407(3) 0.6448(3) 0.0462(10) Uani d 1 . .
C C17 0.8360(3) 0.2787(3) 0.9724(2) 0.0332(9) Uani d 1 . .
C C32 0.5651(3) 0.2942(3) 0.7716(2) 0.0320(8) Uani d 1 . .
C C5 1.2109(4) 0.1002(3) 0.7373(3) 0.0373(9) Uani d 1 . .
H H5 1.267245 0.068112 0.757463 0.045 Uiso calc 1 . .
C C16 0.8402(4) 0.2588(3) 1.0483(3) 0.0478(12) Uani d 1 . .
H H16 0.849067 0.297574 1.100385 0.057 Uiso calc 1 . .
C C53 0.2331(4) 0.3652(2) 0.5897(3) 0.0373(10) Uani d 1 . .
H H53 0.250484 0.313233 0.602888 0.045 Uiso calc 1 . .
N N11 0.9533(3) 0.3555(2) 0.6897(3) 0.0416(9) Uani d 1 . .
C C28 0.8164(4) -0.0635(3) 0.6623(3) 0.0467(11) Uani d 1 . .
H H28 0.798448 -0.082520 0.707143 0.056 Uiso calc 1 . .
C C27 0.8548(4) -0.1114(3) 0.6025(3) 0.0481(12) Uani d 1 . .
H H27 0.867599 -0.169085 0.596948 0.058 Uiso calc 1 . .
C C15 0.8289(4) 0.1717(4) 1.0308(3) 0.0476(12) Uani d 1 . .
H H15 0.828168 0.138052 1.069670 0.057 Uiso calc 1 . .
C C46 0.5067(4) 0.5676(3) 0.9293(3) 0.0534(14) Uani d 1 . .
H H46 0.541048 0.555352 0.980177 0.064 Uiso calc 1 . .
C C1 1.0007(4) -0.0050(3) 0.8899(3) 0.0370(9) Uani d 1 . .
H H1 0.999614 -0.042214 0.925546 0.044 Uiso calc 1 . .
C C52 0.1531(4) 0.3626(3) 0.5176(3) 0.0415(11) Uani d 1 . .
H H52 0.112704 0.309293 0.482035 0.050 Uiso calc 1 . .
C C31 0.6164(4) 0.3258(3) 0.7140(3) 0.0359(9) Uani d 1 . .
C C45 0.4028(4) 0.5950(3) 0.9175(3) 0.0490(13) Uani d 1 . .
H H45 0.364915 0.602377 0.960538 0.059 Uiso calc 1 . .
C C58 0.6077(4) 0.7059(3) 0.5673(4) 0.0530(13) Uani d 1 . .
H H58A 0.674412 0.727502 0.553460 0.064 Uiso calc 0.5 B 2
H H58 0.653849 0.727037 0.535921 0.064 Uiso calc 0.5 C 1
C C48 0.5103(4) 0.5760(3) 0.7926(3) 0.0375(9) Uani d 1 . .
H H48 0.550209 0.569613 0.750661 0.045 Uiso calc 1 . .
C C51 0.1326(4) 0.4385(3) 0.4979(3) 0.0442(11) Uani d 1 . .
H H51 0.078918 0.437851 0.447753 0.053 Uiso calc 1 . .
C C20 0.8598(4) 0.4922(3) 0.9338(4) 0.0514(13) Uani d 1 . .
H H20 0.868405 0.552919 0.944294 0.062 Uiso calc 1 . .
C C50 0.1907(4) 0.5162(3) 0.5515(3) 0.0373(9) Uani d 1 . .
H H50 0.175584 0.567886 0.536546 0.045 Uiso calc 1 . .
C C39 1.1154(3) 0.3225(3) 0.8751(3) 0.0387(10) Uani d 1 . .
C C34 0.4720(4) 0.2543(3) 0.8578(3) 0.0400(10) Uani d 1 . .
H H34 0.417714 0.249991 0.889288 0.048 Uiso calc 1 . .
C C14 0.5529(4) 0.1482(4) 0.5650(3) 0.0493(12) Uani d 1 . .
H H14 0.583151 0.189452 0.540392 0.059 Uiso calc 1 . .
C C38 1.0708(4) 0.3523(3) 0.8036(3) 0.0384(10) Uani d 1 . .
C C19 0.8569(4) 0.4432(3) 0.9925(3) 0.0478(12) Uani d 1 . .
H H19 0.863218 0.465032 1.049698 0.057 Uiso calc 1 . .
B B3 0.3397(3) 0.6157(2) 0.6859(2) 0.0221(8) Uani d 1 . .
C C37 1.1204(5) 0.4166(3) 0.7744(4) 0.0569(16) Uani d 1 . .
H H37 1.192379 0.452873 0.799363 0.068 Uiso calc 1 . .
C C42 1.0990(4) 0.2434(3) 0.9620(3) 0.0450(11) Uani d 1 . .
H H42 1.068422 0.203896 0.988152 0.054 Uiso calc 1 . .
C C56A 0.5003(8) 0.5909(7) 0.6003(6) 0.023(2) Uani d 0.5 D 2
H H56A 0.484499 0.532093 0.600002 0.028 Uiso calc 0.5 D 2
C C33 0.4750(4) 0.3084(3) 0.8028(3) 0.0423(11) Uani d 1 . .
H H33 0.423521 0.346988 0.790663 0.051 Uiso calc 1 . .
C C47 0.5606(4) 0.5581(3) 0.8668(3) 0.0500(12) Uani d 1 . .
H H47 0.632860 0.539223 0.874436 0.060 Uiso calc 1 . .
C C11 0.5359(3) 0.0643(3) 0.6486(3) 0.0383(10) Uani d 1 . .
C C9 0.5323(4) -0.0317(3) 0.7483(3) 0.0453(12) Uani d 1 . .
H H9 0.458881 -0.066294 0.724843 0.054 Uiso calc 1 . .
C C12 0.4361(4) 0.0486(4) 0.5904(3) 0.0530(13) Uani d 1 . .
H H12 0.370508 0.008654 0.586084 0.064 Uiso calc 1 . .
C C8 0.6115(4) -0.0352(3) 0.8168(3) 0.0432(11) Uani d 1 . .
H H8 0.603711 -0.073935 0.850223 0.052 Uiso calc 1 . .
C C40 1.2171(4) 0.3391(4) 0.9319(3) 0.0573(15) Uani d 1 . .
H H40 1.283040 0.377451 0.934052 0.069 Uiso calc 1 . .
C C13 0.4461(4) 0.1015(4) 0.5373(3) 0.0594(16) Uani d 1 . .
H H13 0.388589 0.104152 0.490308 0.071 Uiso calc 1 . .
C C41 1.2065(4) 0.2881(4) 0.9877(3) 0.0592(15) Uani d 1 . .
H H41 1.264387 0.285798 1.034593 0.071 Uiso calc 1 . .
C C30 0.5802(5) 0.3818(4) 0.6662(4) 0.0634(18) Uani d 1 . .
H H30 0.514126 0.408863 0.663744 0.076 Uiso calc 1 . .
C C29 0.6618(6) 0.3891(4) 0.6232(4) 0.074(2) Uani d 1 . .
H H29 0.661954 0.422960 0.584530 0.088 Uiso calc 1 . .
C C10 0.5816(3) 0.0337(3) 0.7193(3) 0.0357(9) Uani d 1 . .
C C57A 0.5822(10) 0.6141(8) 0.5619(8) 0.026(2) Uani d 0.5 D 2
H H57A 0.619728 0.573229 0.533815 0.032 Uiso calc 0.5 D 2
B B1 0.8109(4) 0.0483(3) 0.9011(3) 0.0340(10) Uani d 1 . .
C C36 1.0442(5) 0.4168(3) 0.7024(4) 0.0551(15) Uani d 1 . .
H H36 1.053523 0.453557 0.667446 0.066 Uiso calc 1 . .
C C59A 0.5405(6) 0.7584(5) 0.5906(4) 0.0244(14) Uani d 0.5 D 2
H H59A 0.548486 0.814723 0.582536 0.029 Uiso calc 0.5 D 2
B B2 0.8496(5) 0.3292(4) 0.6150(4) 0.0477(14) Uani d 1 . .
C C60A 0.4569(6) 0.7319(4) 0.6275(4) 0.0213(13) Uani d 0.5 D 2
Cl Cl2 0.8093(5) 0.8025(4) 0.8276(5) 0.0776(18) Uani d 0.5 E 1
Cl Cl1 0.8010(3) 0.61762(19) 0.7731(2) 0.0680(8) Uani d 0.5 E 1
C C67 0.7307(12) 0.7068(7) 0.7639(9) 0.069(4) Uani d 0.5 E 1
H H67A 0.715016 0.710964 0.705841 0.083 Uiso calc 0.5 E 1
H H67B 0.656160 0.697174 0.777271 0.083 Uiso calc 0.5 E 1
H H1A 0.810(4) 0.004(3) 0.940(3) 0.037(12) Uiso d 1 . .
H H2A 0.856(4) 0.372(3) 0.572(3) 0.043(13) Uiso d 1 . .
C C60 0.5116(8) 0.7291(6) 0.6866(6) 0.046(2) Uani d 0.5 D 1
H H60 0.503006 0.759683 0.738205 0.055 Uiso calc 0.5 D 1
C C59 0.5972(10) 0.7605(7) 0.6533(7) 0.056(3) Uani d 0.5 D 1
H H59 0.647566 0.812888 0.681257 0.068 Uiso calc 0.5 D 1
C C57 0.5524(13) 0.6362(9) 0.5458(9) 0.042(3) Uani d 0.5 D 1
H H57 0.570684 0.596546 0.502925 0.050 Uiso calc 0.5 D 1
C C56 0.4621(11) 0.6055(7) 0.5770(7) 0.036(2) Uani d 0.5 D 1
H H56 0.418585 0.550280 0.549540 0.044 Uiso calc 0.5 D 1
C C66A 0.2622(9) 0.7686(6) 0.6920(6) 0.043(2) Uani d 0.5 A 2
H H66A 0.327869 0.790680 0.677165 0.052 Uiso calc 0.5 A 2
H H60A 0.411(9) 0.775(7) 0.652(6) 0.052 Uiso d 0.5 F 2
C C62A 0.1418(8) 0.6583(7) 0.7082(7) 0.045(3) Uani d 0.5 A 2
H H62A 0.121(9) 0.608(7) 0.702(7) 0.054 Uiso d 0.5 G 2
C C65A 0.1804(13) 0.8232(7) 0.7057(7) 0.058(3) Uani d 0.5 A 2
H H65A 0.197220 0.881335 0.704040 0.069 Uiso calc 0.5 A 2
C C63A 0.0612(10) 0.7125(10) 0.7211(7) 0.062(4) Uani d 0.5 A 2
H H63A -0.008684 0.689903 0.730279 0.074 Uiso calc 0.5 A 2
C C64A 0.0812(18) 0.7973(12) 0.7207(10) 0.063(5) Uani d 0.5 A 2
H H64A 0.028138 0.834938 0.730485 0.075 Uiso calc 0.5 A 2
Cl Cl1A 0.8953(5) 0.6127(3) 0.7868(4) 0.1205(18) Uani d 0.5 H 2
C C67A 0.7909(15) 0.6819(9) 0.7751(11) 0.089(5) Uani d 0.5 H 2
H H67C 0.754035 0.673925 0.715656 0.106 Uiso calc 0.5 H 2
H H67D 0.730772 0.666885 0.802260 0.106 Uiso calc 0.5 H 2
Cl Cl2A 0.8538(6) 0.7886(4) 0.8186(5) 0.0798(17) Uani d 0.5 H 2

loop_
_atom_site_aniso_label
_atom_site_aniso_U_11
_atom_site_aniso_U_22
_atom_site_aniso_U_33
_atom_site_aniso_U_12
_atom_site_aniso_U_13
_atom_site_aniso_U_23
Dy1 0.03374(11) 0.02867(10) 0.02777(10) 0.00470(7) 0.00846(7) 0.01536(7)
O3 0.0318(15) 0.0272(14) 0.0420(16) 0.0066(11) 0.0114(12) 0.0073(12)
O1 0.0308(14) 0.0308(14) 0.0332(14) 0.0102(11) 0.0103(12) 0.0135(11)
O5 0.0273(13) 0.0333(14) 0.0291(14) 0.0066(11) 0.0117(11) 0.0129(11)
O4 0.0470(17) 0.0343(15) 0.0275(14) 0.0137(13) 0.0155(13) 0.0076(12)
O2 0.0242(14) 0.060(2) 0.0259(14) 0.0011(13) 0.0022(11) 0.0049(13)
O6 0.0278(14) 0.0330(15) 0.0469(17) 0.0049(12) 0.0054(13) 0.0069(13)
N2 0.0326(17) 0.0241(15) 0.0208(15) 0.0019(13) 0.0062(13) 0.0069(12)
N8 0.0241(16) 0.0368(18) 0.0324(17) 0.0099(13) 0.0112(13) 0.0152(14)
N5 0.0413(19) 0.0426(19) 0.0248(16) 0.0162(16) 0.0150(14) 0.0189(15)
N7 0.040(2) 0.055(2) 0.047(2) 0.0233(17) 0.0300(17) 0.0342(19)
N1 0.0365(18) 0.0280(16) 0.0328(17) 0.0105(14) 0.0134(14) 0.0158(14)
C61 0.034(2) 0.0262(18) 0.0211(17) 0.0094(15) 0.0081(15) 0.0068(14)
C66 0.024(4) 0.026(4) 0.022(4) 0.005(3) 0.005(3) 0.003(3)
C65 0.035(4) 0.025(4) 0.024(4) 0.004(3) 0.005(3) 0.003(3)
C64 0.028(7) 0.040(6) 0.030(6) 0.022(5) 0.004(5) 0.009(5)
C63 0.028(4) 0.040(5) 0.016(4) 0.014(3) 0.004(3) 0.007(4)
C62 0.029(4) 0.034(4) 0.014(4) 0.006(3) 0.000(4) 0.004(4)
C7 0.042(2) 0.031(2) 0.032(2) 0.0056(17) 0.0165(18) 0.0155(16)
N10 0.0284(16) 0.0412(19) 0.0338(17) 0.0156(14) 0.0175(14) 0.0240(15)
C55 0.0247(18) 0.0235(18) 0.035(2) 0.0048(14) 0.0102(16) 0.0099(15)
C54 0.0268(18) 0.0245(18) 0.034(2) 0.0052(14) 0.0159(16) 0.0086(15)
C21 0.035(2) 0.0197(19) 0.075(3) 0.0047(16) 0.021(2) 0.013(2)
C43 0.0248(18) 0.0220(17) 0.0266(18) -0.0017(14) 0.0029(14) 0.0089(14)
C4 0.0292(19) 0.0253(18) 0.0246(18) 0.0085(15) 0.0046(15) 0.0066(14)
N12 0.0275(17) 0.0250(16) 0.051(2) 0.0083(13) 0.0225(15) 0.0104(15)
C23 0.043(3) 0.074(3) 0.038(2) 0.026(2) 0.023(2) 0.021(2)
N6 0.0312(17) 0.0269(16) 0.0232(15) 0.0068(13) 0.0069(13) 0.0080(12)
N4 0.0294(17) 0.0265(16) 0.0294(16) 0.0019(13) 0.0112(13) 0.0025(13)
C2 0.032(2) 0.033(2) 0.029(2) 0.0113(16) 0.0022(16) 0.0092(16)
C18 0.026(2) 0.035(2) 0.037(2) 0.0071(16) 0.0061(17) -0.0043(17)
C25 0.0216(18) 0.039(2) 0.0222(18) 0.0031(15) 0.0037(14) -0.0027(15)
N3 0.0396(19) 0.0276(17) 0.044(2) 0.0068(14) 0.0235(16) 0.0154(15)
C49 0.0219(17) 0.0229(17) 0.0258(17) 0.0045(13) 0.0110(14) 0.0062(14)
C22 0.053(3) 0.085(4) 0.051(3) 0.035(3) 0.035(2) 0.043(3)
C3 0.0295(19) 0.0225(17) 0.0256(18) 0.0049(14) 0.0063(15) 0.0054(14)
C44 0.032(2) 0.043(2) 0.0259(19) 0.0006(17) 0.0042(16) 0.0072(17)
C26 0.031(2) 0.046(3) 0.041(2) 0.0092(19) 0.0094(19) -0.008(2)
C35 0.038(2) 0.034(2) 0.0264(19) -0.0004(17) 0.0151(17) 0.0111(16)
C6 0.041(2) 0.042(2) 0.045(2) 0.0061(19) 0.024(2) 0.013(2)
C24 0.0230(19) 0.049(2) 0.031(2) 0.0114(17) 0.0092(16) 0.0126(18)
N9 0.051(2) 0.061(3) 0.061(3) 0.036(2) 0.040(2) 0.049(2)
C17 0.030(2) 0.038(2) 0.0274(19) 0.0119(17) 0.0050(16) -0.0006(16)
C32 0.028(2) 0.043(2) 0.0284(19) 0.0105(17) 0.0099(16) 0.0101(17)
C5 0.031(2) 0.039(2) 0.048(3) 0.0135(18) 0.0157(19) 0.0160(19)
C16 0.057(3) 0.067(3) 0.022(2) 0.032(3) 0.013(2) 0.004(2)
C53 0.044(2) 0.0207(18) 0.052(3) 0.0028(17) 0.027(2) 0.0064(17)
N11 0.046(2) 0.0320(18) 0.072(3) 0.0168(16) 0.044(2) 0.0291(18)
C28 0.059(3) 0.036(2) 0.052(3) 0.012(2) 0.021(2) 0.016(2)
C27 0.043(3) 0.030(2) 0.067(3) 0.0078(19) 0.014(2) 0.001(2)
C15 0.062(3) 0.072(3) 0.026(2) 0.036(3) 0.021(2) 0.025(2)
C46 0.047(3) 0.058(3) 0.044(3) -0.021(2) -0.017(2) 0.035(2)
C1 0.041(2) 0.036(2) 0.042(2) 0.0140(18) 0.0113(19) 0.0213(19)
C52 0.036(2) 0.029(2) 0.051(3) -0.0061(17) 0.022(2) -0.0131(19)
C31 0.035(2) 0.052(3) 0.034(2) 0.0246(19) 0.0187(18) 0.0207(19)
C45 0.050(3) 0.064(3) 0.025(2) -0.018(2) 0.0026(19) 0.014(2)
C58 0.040(3) 0.056(3) 0.082(4) 0.007(2) 0.035(3) 0.038(3)
C48 0.029(2) 0.043(2) 0.044(2) 0.0073(18) 0.0062(18) 0.022(2)
C51 0.038(2) 0.044(3) 0.038(2) 0.005(2) 0.0012(19) -0.005(2)
C20 0.031(2) 0.024(2) 0.091(4) 0.0062(17) 0.016(2) -0.003(2)
C50 0.041(2) 0.030(2) 0.035(2) 0.0090(18) -0.0015(18) 0.0066(17)
C39 0.027(2) 0.030(2) 0.050(3) -0.0017(16) 0.0173(19) -0.0134(18)
C34 0.039(2) 0.051(3) 0.040(2) 0.012(2) 0.024(2) 0.014(2)
C14 0.037(2) 0.083(4) 0.028(2) 0.021(2) 0.0070(19) 0.009(2)
C38 0.035(2) 0.027(2) 0.054(3) 0.0018(17) 0.028(2) -0.0042(18)
C19 0.034(2) 0.036(2) 0.058(3) 0.0085(19) 0.006(2) -0.015(2)
B3 0.0222(19) 0.0193(18) 0.0256(19) 0.0033(15) 0.0071(16) 0.0068(15)
C37 0.057(3) 0.034(2) 0.090(4) -0.003(2) 0.058(3) 0.003(3)
C42 0.038(2) 0.048(3) 0.040(2) 0.013(2) -0.0007(19) 0.000(2)
C56A 0.018(5) 0.024(4) 0.026(5) 0.006(3) 0.005(4) 0.005(4)
C33 0.038(2) 0.061(3) 0.046(3) 0.025(2) 0.027(2) 0.025(2)
C47 0.034(2) 0.058(3) 0.058(3) 0.004(2) -0.003(2) 0.034(3)
C11 0.0225(19) 0.043(2) 0.039(2) -0.0054(17) 0.0125(17) -0.0101(19)
C9 0.031(2) 0.027(2) 0.074(3) -0.0077(17) 0.025(2) -0.001(2)
C12 0.030(2) 0.071(4) 0.041(3) -0.002(2) 0.002(2) -0.008(2)
C8 0.040(2) 0.029(2) 0.068(3) -0.0001(18) 0.028(2) 0.015(2)
C40 0.030(2) 0.070(4) 0.051(3) -0.009(2) 0.012(2) -0.019(3)
C13 0.030(2) 0.097(4) 0.031(2) 0.014(3) -0.0059(19) -0.012(3)
C41 0.034(3) 0.080(4) 0.046(3) 0.012(2) -0.001(2) -0.011(3)
C30 0.062(3) 0.104(5) 0.076(4) 0.072(3) 0.054(3) 0.065(4)
C29 0.088(4) 0.105(5) 0.089(4) 0.076(4) 0.061(4) 0.085(4)
C10 0.028(2) 0.035(2) 0.039(2) 0.0027(16) 0.0129(17) -0.0052(17)
C57A 0.028(5) 0.025(6) 0.032(5) 0.010(4) 0.015(4) 0.008(4)
B1 0.044(3) 0.034(2) 0.039(3) 0.014(2) 0.025(2) 0.024(2)
C36 0.065(3) 0.035(2) 0.090(4) 0.014(2) 0.057(3) 0.026(3)
C59A 0.032(4) 0.024(3) 0.017(3) -0.001(3) 0.007(3) 0.007(3)
B2 0.057(3) 0.058(3) 0.063(4) 0.034(3) 0.044(3) 0.046(3)
C60A 0.022(3) 0.024(3) 0.020(3) 0.004(3) 0.005(3) 0.010(3)
Cl2 0.101(5) 0.0409(18) 0.068(3) 0.004(3) -0.013(3) 0.0062(17)
Cl1 0.0604(18) 0.0497(16) 0.102(2) 0.0203(13) 0.0216(17) 0.0296(15)
C67 0.070(7) 0.037(5) 0.080(8) 0.014(5) -0.018(6) 0.008(5)
C60 0.046(5) 0.040(5) 0.052(6) -0.007(4) 0.028(5) 0.001(4)
C59 0.061(7) 0.044(6) 0.065(7) -0.012(5) 0.034(6) 0.008(5)
C57 0.057(9) 0.036(7) 0.040(7) 0.008(5) 0.032(7) 0.004(5)
C56 0.040(7) 0.034(6) 0.033(6) -0.006(5) 0.016(5) 0.003(4)
C66A 0.059(6) 0.038(5) 0.031(5) 0.016(4) 0.006(4) 0.007(4)
C62A 0.028(5) 0.039(5) 0.043(6) 0.010(4) -0.007(4) -0.024(5)
C65A 0.099(10) 0.037(5) 0.045(6) 0.036(6) 0.017(7) 0.016(5)
C63A 0.037(6) 0.091(10) 0.036(6) 0.029(6) -0.004(5) -0.021(6)
C64A 0.058(10) 0.096(12) 0.034(7) 0.055(9) 0.003(6) 0.006(7)
Cl1A 0.105(3) 0.071(2) 0.196(6) 0.000(2) 0.031(3) 0.071(3)
C67A 0.089(10) 0.053(8) 0.116(12) -0.007(7) 0.017(8) 0.025(7)
Cl2A 0.088(4) 0.063(3) 0.077(3) -0.012(3) 0.009(3) 0.018(3)

loop_
_atom_type_symbol
_atom_type_description
_atom_type_scat_dispersion_real
_atom_type_scat_dispersion_imag
_atom_type_scat_source
C C 0.0033 0.0016 'International Tables Vol C Tables 4.2.6.8 and 6.1.1.4'
H H 0.0000 0.0000 'International Tables Vol C Tables 4.2.6.8 and 6.1.1.4'
B B 0.0013 0.0007 'International Tables Vol C Tables 4.2.6.8 and 6.1.1.4'
Cl Cl 0.1484 0.1585 'International Tables Vol C Tables 4.2.6.8 and 6.1.1.4'
Dy Dy -0.1892 4.4098 'International Tables Vol C Tables 4.2.6.8 and 6.1.1.4'
N N 0.0061 0.0033 'International Tables Vol C Tables 4.2.6.8 and 6.1.1.4'
O O 0.0106 0.0060 'International Tables Vol C Tables 4.2.6.8 and 6.1.1.4'

loop_
_geom_angle_atom_site_label_1
_geom_angle_atom_site_label_2
_geom_angle_atom_site_label_3
_geom_angle_site_symmetry_1
_geom_angle_site_symmetry_3
_geom_angle
_geom_angle_publ_flag
O3 Dy1 O1 . . 115.13(8) ?
O3 Dy1 O5 . . 64.13(8) ?
O3 Dy1 O4 . . 177.12(8) ?
O3 Dy1 O2 . . 119.60(9) ?
O3 Dy1 O6 . . 62.60(8) ?
O5 Dy1 O1 . . 178.72(7) ?
O5 Dy1 O4 . . 116.79(8) ?
O5 Dy1 O2 . . 64.52(8) ?
O5 Dy1 O6 . . 117.52(8) ?
O4 Dy1 O1 . . 64.00(7) ?
O2 Dy1 O1 . . 115.51(8) ?
O2 Dy1 O4 . . 62.74(8) ?
O2 Dy1 O6 . . 177.76(8) ?
O6 Dy1 O1 . . 62.47(8) ?
O6 Dy1 O4 . . 115.07(8) ?
N2 Dy1 O3 . . 117.32(9) ?
N2 Dy1 O1 . . 55.19(8) ?
N2 Dy1 O5 . . 126.02(9) ?
N2 Dy1 O4 . . 59.84(8) ?
N2 Dy1 O2 . . 117.65(9) ?
N2 Dy1 O6 . . 60.57(9) ?
N8 Dy1 O3 . . 125.78(10) ?
N8 Dy1 O1 . . 57.78(8) ?
N8 Dy1 O5 . . 121.63(9) ?
N8 Dy1 O4 . . 56.41(9) ?
N8 Dy1 O2 . . 63.62(9) ?
N8 Dy1 O6 . . 114.98(9) ?
N8 Dy1 N2 . . 100.86(10) ?
N10 Dy1 O3 . . 65.01(10) ?
N10 Dy1 O1 . . 118.47(8) ?
N10 Dy1 O5 . . 60.33(9) ?
N10 Dy1 O4 . . 117.86(10) ?
N10 Dy1 O2 . . 63.21(11) ?
N10 Dy1 O6 . . 118.39(10) ?
N10 Dy1 N2 . . 173.61(10) ?
N10 Dy1 N8 . . 73.65(10) ?
N10 Dy1 N12 . . 72.41(11) ?
N10 Dy1 N6 . . 114.46(10) ?
N10 Dy1 N4 . . 112.09(11) ?
N12 Dy1 O3 . . 64.74(9) ?
N12 Dy1 O1 . . 58.05(8) ?
N12 Dy1 O5 . . 120.77(9) ?
N12 Dy1 O4 . . 115.80(9) ?
N12 Dy1 O2 . . 122.60(10) ?
N12 Dy1 O6 . . 57.52(10) ?
N12 Dy1 N2 . . 102.88(10) ?
N12 Dy1 N8 . . 70.53(11) ?
N6 Dy1 O3 . . 59.91(9) ?
N6 Dy1 O1 . . 115.25(9) ?
N6 Dy1 O5 . . 65.43(9) ?
N6 Dy1 O4 . . 117.70(9) ?
N6 Dy1 O2 . . 120.11(9) ?
N6 Dy1 O6 . . 61.03(9) ?
N6 Dy1 N2 . . 70.99(10) ?
N6 Dy1 N8 . . 171.83(10) ?
N6 Dy1 N12 . . 110.20(11) ?
N6 Dy1 N4 . . 71.42(10) ?
N4 Dy1 O3 . . 119.86(9) ?
N4 Dy1 O1 . . 116.36(9) ?
N4 Dy1 O5 . . 64.83(9) ?
N4 Dy1 O4 . . 59.43(9) ?
N4 Dy1 O2 . . 58.89(10) ?
N4 Dy1 O6 . . 120.74(10) ?
N4 Dy1 N2 . . 72.36(10) ?
N4 Dy1 N8 . . 107.08(10) ?
N4 Dy1 N12 . . 174.40(10) ?
C21 O3 Dy1 . . 133.3(3) ?
C18 O3 Dy1 . . 120.1(2) ?
C18 O3 C21 . . 106.5(3) ?
C7 O1 Dy1 . . 138.7(2) ?
C4 O1 Dy1 . . 114.9(2) ?
C4 O1 C7 . . 105.8(3) ?
C35 O5 Dy1 . . 134.8(2) ?
C32 O5 Dy1 . . 118.5(2) ?
C32 O5 C35 . . 106.5(3) ?
C25 O4 Dy1 . . 113.7(2) ?
C25 O4 C28 . . 106.3(3) ?
C28 O4 Dy1 . . 134.7(3) ?
C14 O2 Dy1 . . 135.5(3) ?
C14 O2 C11 . . 106.7(4) ?
C11 O2 Dy1 . . 116.8(2) ?
C39 O6 Dy1 . . 115.3(3) ?
C42 O6 Dy1 . . 136.7(3) ?
C42 O6 C39 . . 107.1(4) ?
N1 N2 Dy1 . . 122.6(2) ?
C3 N2 Dy1 . . 132.5(2) ?
C3 N2 N1 . . 104.9(3) ?
N7 N8 Dy1 . . 123.9(3) ?
C24 N8 Dy1 . . 131.1(3) ?
C24 N8 N7 . . 105.0(3) ?
N6 N5 B1 . . 120.9(3) ?
C15 N5 N6 . . 110.1(4) ?
C15 N5 B1 . . 128.9(4) ?
N8 N7 B2 . . 122.3(3) ?
C22 N7 N8 . . 110.3(4) ?
C22 N7 B2 . . 127.2(4) ?
N2 N1 B1 . . 123.3(3) ?
C1 N1 N2 . . 110.3(3) ?
C1 N1 B1 . . 126.2(3) ?
C66 C61 C62 . . 120.0 ?
C66 C61 B3 . . 115.5(3) ?
C62 C61 B3 . . 124.5(3) ?
C66A C61 B3 . . 128.1(5) ?
C66A C61 C62A . . 111.7(7) ?
C62A C61 B3 . . 119.6(5) ?
C61 C66 H66 . . 120.0 ?
C61 C66 C65 . . 120.0 ?
C65 C66 H66 . . 120.0 ?
C66 C65 H65 . . 120.0 ?
C64 C65 C66 . . 120.0 ?
C64 C65 H65 . . 120.0 ?
C65 C64 H64 . . 120.0 ?
C63 C64 C65 . . 120.0 ?
C63 C64 H64 . . 120.0 ?
C64 C63 H63 . . 120.0 ?
C64 C63 C62 . . 120.0 ?
C62 C63 H63 . . 120.0 ?
C61 C62 H62 . . 120.0 ?
C63 C62 C61 . . 120.0 ?
C63 C62 H62 . . 120.0 ?
O1 C7 H7 . . 124.6 ?
C6 C7 O1 . . 110.7(4) ?
C6 C7 H7 . . 124.6 ?
N9 N10 Dy1 . . 126.6(2) ?
C31 N10 Dy1 . . 127.6(3) ?
C31 N10 N9 . . 105.7(3) ?
C56A C55 B3 . . 121.8(5) ?
C60A C55 B3 . . 126.3(4) ?
C60A C55 C56A . . 111.5(6) ?
C60 C55 B3 . . 115.8(5) ?
C56 C55 B3 . . 126.2(6) ?
C56 C55 C60 . . 117.2(7) ?
C49 C54 H54 . . 118.7 ?
C49 C54 C53 . . 122.6(4) ?
C53 C54 H54 . . 118.7 ?
O3 C21 H21 . . 125.2 ?
C20 C21 O3 . . 109.7(5) ?
C20 C21 H21 . . 125.2 ?
C44 C43 B3 . . 122.4(3) ?
C48 C43 C44 . . 114.9(4) ?
C48 C43 B3 . . 122.5(3) ?
O1 C4 C3 . . 115.0(3) ?
O1 C4 C5 . . 110.0(3) ?
C5 C4 C3 . . 135.0(4) ?
N11 N12 Dy1 . . 123.8(3) ?
C38 N12 Dy1 . . 130.9(3) ?
C38 N12 N11 . . 105.3(3) ?
C22 C23 H23 . . 127.6 ?
C22 C23 C24 . . 104.9(4) ?
C24 C23 H23 . . 127.6 ?
N5 N6 Dy1 . . 127.2(2) ?
C17 N6 Dy1 . . 127.1(3) ?
C17 N6 N5 . . 105.5(3) ?
N3 N4 Dy1 . . 125.9(2) ?
C10 N4 Dy1 . . 128.5(3) ?
C10 N4 N3 . . 105.5(3) ?
C3 C2 H2 . . 128.2 ?
C1 C2 H2 . . 128.2 ?
C1 C2 C3 . . 103.5(3) ?
O3 C18 C17 . . 113.7(3) ?
C19 C18 O3 . . 109.2(4) ?
C19 C18 C17 . . 137.0(5) ?
O4 C25 C24 . . 114.8(3) ?
C26 C25 O4 . . 110.4(4) ?
C26 C25 C24 . . 134.8(4) ?
N4 N3 B1 . . 122.0(3) ?
C8 N3 N4 . . 110.1(4) ?
C8 N3 B1 . . 127.8(4) ?
C54 C49 C50 . . 115.2(3) ?
C54 C49 B3 . . 124.0(3) ?
C50 C49 B3 . . 120.7(3) ?
N7 C22 C23 . . 109.0(4) ?
N7 C22 H22 . . 125.5 ?
C23 C22 H22 . . 125.5 ?
N2 C3 C4 . . 121.9(3) ?
N2 C3 C2 . . 111.7(3) ?
C2 C3 C4 . . 126.3(4) ?
C43 C44 H44 . . 118.8 ?
C45 C44 C43 . . 122.4(4) ?
C45 C44 H44 . . 118.8 ?
C25 C26 H26 . . 126.6 ?
C25 C26 C27 . . 106.8(4) ?
C27 C26 H26 . . 126.6 ?
O5 C35 H35 . . 125.1 ?
C34 C35 O5 . . 109.7(4) ?
C34 C35 H35 . . 125.1 ?
C7 C6 H6 . . 126.2 ?
C7 C6 C5 . . 107.6(4) ?
C5 C6 H6 . . 126.2 ?
N8 C24 C23 . . 110.9(4) ?
N8 C24 C25 . . 120.9(3) ?
C23 C24 C25 . . 128.1(4) ?
N10 N9 B2 . . 121.7(3) ?
C29 N9 N10 . . 109.8(4) ?
C29 N9 B2 . . 128.5(4) ?
N6 C17 C18 . . 119.0(4) ?
N6 C17 C16 . . 110.6(4) ?
C16 C17 C18 . . 130.4(4) ?
O5 C32 C31 . . 114.2(3) ?
C33 C32 O5 . . 110.0(4) ?
C33 C32 C31 . . 135.9(4) ?
C4 C5 C6 . . 105.9(4) ?
C4 C5 H5 . . 127.1 ?
C6 C5 H5 . . 127.1 ?
C17 C16 H16 . . 127.6 ?
C15 C16 C17 . . 104.7(4) ?
C15 C16 H16 . . 127.6 ?
C54 C53 H53 . . 119.8 ?
C52 C53 C54 . . 120.4(4) ?
C52 C53 H53 . . 119.8 ?
N12 N11 B2 . . 122.9(3) ?
C36 N11 N12 . . 110.5(4) ?
C36 N11 B2 . . 126.6(4) ?
O4 C28 H28 . . 124.7 ?
C27 C28 O4 . . 110.5(4) ?
C27 C28 H28 . . 124.7 ?
C26 C27 H27 . . 127.0 ?
C28 C27 C26 . . 106.0(4) ?
C28 C27 H27 . . 127.0 ?
N5 C15 C16 . . 109.0(4) ?
N5 C15 H15 . . 125.5 ?
C16 C15 H15 . . 125.5 ?
C45 C46 H46 . . 120.5 ?
C45 C46 C47 . . 119.1(4) ?
C47 C46 H46 . . 120.5 ?
N1 C1 C2 . . 109.5(4) ?
N1 C1 H1 . . 125.2 ?
C2 C1 H1 . . 125.2 ?
C53 C52 H52 . . 120.5 ?
C51 C52 C53 . . 118.9(4) ?
C51 C52 H52 . . 120.5 ?
N10 C31 C32 . . 119.2(4) ?
N10 C31 C30 . . 111.2(4) ?
C30 C31 C32 . . 129.6(4) ?
C44 C45 H45 . . 119.9 ?
C46 C45 C44 . . 120.3(5) ?
C46 C45 H45 . . 119.9 ?
C57A C58 H58A . . 119.4 ?
C59A C58 H58A . . 119.4 ?
C59A C58 C57A . . 121.2(7) ?
C59 C58 H58 . . 123.1 ?
C57 C58 H58 . . 123.1 ?
C57 C58 C59 . . 113.7(8) ?
C43 C48 H48 . . 118.6 ?
C47 C48 C43 . . 122.8(4) ?
C47 C48 H48 . . 118.6 ?
C52 C51 H51 . . 120.1 ?
C52 C51 C50 . . 119.9(4) ?
C50 C51 H51 . . 120.1 ?
C21 C20 H20 . . 126.3 ?
C21 C20 C19 . . 107.4(4) ?
C19 C20 H20 . . 126.3 ?
C49 C50 H50 . . 118.5 ?
C51 C50 C49 . . 122.9(4) ?
C51 C50 H50 . . 118.5 ?
O6 C39 C38 . . 115.8(4) ?
C40 C39 O6 . . 109.8(5) ?
C40 C39 C38 . . 134.4(5) ?
C35 C34 H34 . . 126.4 ?
C35 C34 C33 . . 107.3(4) ?
C33 C34 H34 . . 126.4 ?
O2 C14 H14 . . 125.6 ?
C13 C14 O2 . . 108.9(5) ?
C13 C14 H14 . . 125.6 ?
N12 C38 C39 . . 119.9(4) ?
N12 C38 C37 . . 110.7(5) ?
C37 C38 C39 . . 129.4(5) ?
C18 C19 C20 . . 107.2(4) ?
C18 C19 H19 . . 126.4 ?
C20 C19 H19 . . 126.4 ?
C55 B3 C61 . . 111.2(3) ?
C43 B3 C61 . . 108.6(3) ?
C43 B3 C55 . . 109.8(3) ?
C43 B3 C49 . . 108.7(3) ?
C49 B3 C61 . . 111.3(3) ?
C49 B3 C55 . . 107.2(3) ?
C38 C37 H37 . . 127.2 ?
C36 C37 C38 . . 105.7(5) ?
C36 C37 H37 . . 127.2 ?
O6 C42 H42 . . 125.4 ?
C41 C42 O6 . . 109.2(5) ?
C41 C42 H42 . . 125.4 ?
C55 C56A H56A . . 117.5 ?
C57A C56A C55 . . 125.1(9) ?
C57A C56A H56A . . 117.5 ?
C32 C33 C34 . . 106.5(4) ?
C32 C33 H33 . . 126.7 ?
C34 C33 H33 . . 126.7 ?
C46 C47 C48 . . 120.5(5) ?
C46 C47 H47 . . 119.8 ?
C48 C47 H47 . . 119.8 ?
O2 C11 C10 . . 114.5(3) ?
C12 C11 O2 . . 109.3(5) ?
C12 C11 C10 . . 136.1(5) ?
C8 C9 H9 . . 127.3 ?
C8 C9 C10 . . 105.4(4) ?
C10 C9 H9 . . 127.3 ?
C11 C12 H12 . . 126.2 ?
C11 C12 C13 . . 107.6(5) ?
C13 C12 H12 . . 126.2 ?
N3 C8 C9 . . 108.7(4) ?
N3 C8 H8 . . 125.6 ?
C9 C8 H8 . . 125.6 ?
C39 C40 H40 . . 126.7 ?
C39 C40 C41 . . 106.5(5) ?
C41 C40 H40 . . 126.7 ?
C14 C13 C12 . . 107.5(4) ?
C14 C13 H13 . . 126.3 ?
C12 C13 H13 . . 126.3 ?
C42 C41 C40 . . 107.3(5) ?
C42 C41 H41 . . 126.3 ?
C40 C41 H41 . . 126.3 ?
C31 C30 H30 . . 127.9 ?
C29 C30 C31 . . 104.2(4) ?
C29 C30 H30 . . 127.9 ?
N9 C29 C30 . . 109.1(4) ?
N9 C29 H29 . . 125.5 ?
C30 C29 H29 . . 125.5 ?
N4 C10 C11 . . 120.4(4) ?
N4 C10 C9 . . 110.3(4) ?
C9 C10 C11 . . 129.3(4) ?
C58 C57A H57A . . 122.2 ?
C56A C57A C58 . . 115.6(9) ?
C56A C57A H57A . . 122.2 ?
N5 B1 N1 . . 108.5(3) ?
N5 B1 H1A . . 112(2) ?
N1 B1 H1A . . 107(2) ?
N3 B1 N5 . . 108.7(3) ?
N3 B1 N1 . . 110.3(3) ?
N3 B1 H1A . . 110(2) ?
N11 C36 C37 . . 107.9(4) ?
N11 C36 H36 . . 126.1 ?
C37 C36 H36 . . 126.1 ?
C58 C59A H59A . . 120.1 ?
C58 C59A C60A . . 119.8(6) ?
C60A C59A H59A . . 120.1 ?
N7 B2 H2A . . 112(2) ?
N9 B2 N7 . . 109.2(4) ?
N9 B2 H2A . . 108(2) ?
N11 B2 N7 . . 108.8(4) ?
N11 B2 N9 . . 108.6(4) ?
N11 B2 H2A . . 110(2) ?
C55 C60A H60A . . 115(6) ?
C59A C60A C55 . . 124.7(6) ?
C59A C60A H60A . . 120(6) ?
Cl2 C67 Cl1 . . 113.2(7) ?
Cl2 C67 H67A . . 108.9 ?
Cl2 C67 H67B . . 108.9 ?
Cl1 C67 H67A . . 108.9 ?
Cl1 C67 H67B . . 108.9 ?
H67A C67 H67B . . 107.8 ?
C55 C60 H60 . . 120.5 ?
C59 C60 C55 . . 118.9(8) ?
C59 C60 H60 . . 120.5 ?
C58 C59 H59 . . 121.0 ?
C60 C59 C58 . . 118.0(8) ?
C60 C59 H59 . . 121.0 ?
C58 C57 H57 . . 116.3 ?
C58 C57 C56 . . 127.3(12) ?
C56 C57 H57 . . 116.3 ?
C55 C56 C57 . . 122.9(10) ?
C55 C56 H56 . . 118.5 ?
C57 C56 H56 . . 118.5 ?
C61 C66A H66A . . 118.5 ?
C61 C66A C65A . . 123.1(10) ?
C65A C66A H66A . . 118.5 ?
C61 C62A H62A . . 119(8) ?
C63A C62A C61 . . 124.2(11) ?
C63A C62A H62A . . 117(8) ?
C66A C65A H65A . . 118.2 ?
C64A C65A C66A . . 123.6(12) ?
C64A C65A H65A . . 118.2 ?
C62A C63A H63A . . 119.3 ?
C64A C63A C62A . . 121.4(14) ?
C64A C63A H63A . . 119.3 ?
C65A C64A C63A . . 115.4(12) ?
C65A C64A H64A . . 122.3 ?
C63A C64A H64A . . 122.3 ?
Cl1A C67A H67C . . 109.5 ?
Cl1A C67A H67D . . 109.5 ?
H67C C67A H67D . . 108.1 ?
Cl2A C67A Cl1A . . 110.8(10) ?
Cl2A C67A H67C . . 109.5 ?
Cl2A C67A H67D . . 109.5 ?

loop_
_geom_bond_atom_site_label_1
_geom_bond_atom_site_label_2
_geom_bond_site_symmetry_2
_geom_bond_distance
_geom_bond_publ_flag
Dy1 O3 . 2.755(3) ?
Dy1 O1 . 3.181(3) ?
Dy1 O5 . 2.775(3) ?
Dy1 O4 . 3.102(3) ?
Dy1 O2 . 2.887(3) ?
Dy1 O6 . 2.995(3) ?
Dy1 N2 . 2.626(3) ?
Dy1 N8 . 2.573(3) ?
Dy1 N10 . 2.489(3) ?
Dy1 N12 . 2.555(3) ?
Dy1 N6 . 2.525(3) ?
Dy1 N4 . 2.532(3) ?
O3 C21 . 1.383(5) ?
O3 C18 . 1.380(5) ?
O1 C7 . 1.386(5) ?
O1 C4 . 1.364(4) ?
O5 C35 . 1.381(4) ?
O5 C32 . 1.370(5) ?
O4 C25 . 1.356(5) ?
O4 C28 . 1.366(5) ?
O2 C14 . 1.376(5) ?
O2 C11 . 1.379(5) ?
O6 C39 . 1.368(5) ?
O6 C42 . 1.364(6) ?
N2 N1 . 1.366(4) ?
N2 C3 . 1.352(5) ?
N8 N7 . 1.368(4) ?
N8 C24 . 1.357(5) ?
N5 N6 . 1.363(4) ?
N5 C15 . 1.348(5) ?
N5 B1 . 1.527(6) ?
N7 C22 . 1.351(6) ?
N7 B2 . 1.533(7) ?
N1 C1 . 1.350(5) ?
N1 B1 . 1.538(6) ?
C61 C66 . 1.3900 ?
C61 C62 . 1.3900 ?
C61 B3 . 1.662(5) ?
C61 C66A . 1.367(10) ?
C61 C62A . 1.407(12) ?
C66 H66 . 0.9500 ?
C66 C65 . 1.3900 ?
C65 H65 . 0.9500 ?
C65 C64 . 1.3900 ?
C64 H64 . 0.9500 ?
C64 C63 . 1.3900 ?
C63 H63 . 0.9500 ?
C63 C62 . 1.3900 ?
C62 H62 . 0.9500 ?
C7 H7 . 0.9500 ?
C7 C6 . 1.317(6) ?
N10 N9 . 1.364(4) ?
N10 C31 . 1.341(5) ?
C55 B3 . 1.653(5) ?
C55 C56A . 1.449(11) ?
C55 C60A . 1.415(8) ?
C55 C60 . 1.449(10) ?
C55 C56 . 1.296(12) ?
C54 H54 . 0.9500 ?
C54 C49 . 1.389(5) ?
C54 C53 . 1.392(5) ?
C21 H21 . 0.9500 ?
C21 C20 . 1.334(7) ?
C43 C44 . 1.400(5) ?
C43 C48 . 1.393(5) ?
C43 B3 . 1.646(5) ?
C4 C3 . 1.440(5) ?
C4 C5 . 1.368(6) ?
N12 N11 . 1.372(5) ?
N12 C38 . 1.339(6) ?
C23 H23 . 0.9500 ?
C23 C22 . 1.362(8) ?
C23 C24 . 1.396(6) ?
N6 C17 . 1.347(5) ?
N4 N3 . 1.371(5) ?
N4 C10 . 1.341(5) ?
C2 H2 . 0.9500 ?
C2 C3 . 1.405(5) ?
C2 C1 . 1.373(6) ?
C18 C17 . 1.433(6) ?
C18 C19 . 1.348(6) ?
C25 C26 . 1.350(6) ?
C25 C24 . 1.437(6) ?
N3 C8 . 1.345(5) ?
N3 B1 . 1.523(6) ?
C49 C50 . 1.397(5) ?
C49 B3 . 1.652(5) ?
C22 H22 . 0.9500 ?
C44 H44 . 0.9500 ?
C44 C45 . 1.394(6) ?
C26 H26 . 0.9500 ?
C26 C27 . 1.417(7) ?
C35 H35 . 0.9500 ?
C35 C34 . 1.334(6) ?
C6 H6 . 0.9500 ?
C6 C5 . 1.421(6) ?
N9 C29 . 1.342(6) ?
N9 B2 . 1.532(6) ?
C17 C16 . 1.400(6) ?
C32 C31 . 1.439(6) ?
C32 C33 . 1.345(6) ?
C5 H5 . 0.9500 ?
C16 H16 . 0.9500 ?
C16 C15 . 1.362(7) ?
C53 H53 . 0.9500 ?
C53 C52 . 1.376(7) ?
N11 C36 . 1.349(6) ?
N11 B2 . 1.523(8) ?
C28 H28 . 0.9500 ?
C28 C27 . 1.350(7) ?
C27 H27 . 0.9500 ?
C15 H15 . 0.9500 ?
C46 H46 . 0.9500 ?
C46 C45 . 1.367(8) ?
C46 C47 . 1.370(8) ?
C1 H1 . 0.9500 ?
C52 H52 . 0.9500 ?
C52 C51 . 1.376(7) ?
C31 C30 . 1.390(6) ?
C45 H45 . 0.9500 ?
C58 H58A . 0.9500 ?
C58 H58 . 0.9500 ?
C58 C57A . 1.464(12) ?
C58 C59A . 1.302(9) ?
C58 C59 . 1.586(12) ?
C58 C57 . 1.185(16) ?
C48 H48 . 0.9500 ?
C48 C47 . 1.386(6) ?
C51 H51 . 0.9500 ?
C51 C50 . 1.392(6) ?
C20 H20 . 0.9500 ?
C20 C19 . 1.417(8) ?
C50 H50 . 0.9500 ?
C39 C38 . 1.429(7) ?
C39 C40 . 1.345(7) ?
C34 H34 . 0.9500 ?
C34 C33 . 1.426(6) ?
C14 H14 . 0.9500 ?
C14 C13 . 1.355(7) ?
C38 C37 . 1.392(6) ?
C19 H19 . 0.9500 ?
C37 H37 . 0.9500 ?
C37 C36 . 1.364(9) ?
C42 H42 . 0.9500 ?
C42 C41 . 1.350(7) ?
C56A H56A . 0.9500 ?
C56A C57A . 1.379(17) ?
C33 H33 . 0.9500 ?
C47 H47 . 0.9500 ?
C11 C12 . 1.342(6) ?
C11 C10 . 1.427(7) ?
C9 H9 . 0.9500 ?
C9 C8 . 1.354(7) ?
C9 C10 . 1.402(6) ?
C12 H12 . 0.9500 ?
C12 C13 . 1.398(8) ?
C8 H8 . 0.9500 ?
C40 H40 . 0.9500 ?
C40 C41 . 1.413(9) ?
C13 H13 . 0.9500 ?
C41 H41 . 0.9500 ?
C30 H30 . 0.9500 ?
C30 C29 . 1.376(7) ?
C29 H29 . 0.9500 ?
C57A H57A . 0.9500 ?
B1 H1A . 1.08(4) ?
C36 H36 . 0.9500 ?
C59A H59A . 0.9500 ?
C59A C60A . 1.394(10) ?
B2 H2A . 1.12(5) ?
C60A H60A . 1.01(11) ?
Cl2 C67 . 1.726(13) ?
Cl1 C67 . 1.768(12) ?
C67 H67A . 0.9900 ?
C67 H67B . 0.9900 ?
C60 H60 . 0.9500 ?
C60 C59 . 1.400(13) ?
C59 H59 . 0.9500 ?
C57 H57 . 0.9500 ?
C57 C56 . 1.418(18) ?
C56 H56 . 0.9500 ?
C66A H66A . 0.9500 ?
C66A C65A . 1.423(15) ?
C62A H62A . 0.81(11) ?
C62A C63A . 1.403(14) ?
C65A H65A . 0.9500 ?
C65A C64A . 1.33(2) ?
C63A H63A . 0.9500 ?
C63A C64A . 1.37(2) ?
C64A H64A . 0.9500 ?
Cl1A C67A . 1.784(18) ?
C67A H67C . 0.9900 ?
C67A H67D . 0.9900 ?
C67A Cl2A . 1.738(15) ?

loop_
_geom_torsion_atom_site_label_1
_geom_torsion_atom_site_label_2
_geom_torsion_atom_site_label_3
_geom_torsion_atom_site_label_4
_geom_torsion_site_symmetry_1
_geom_torsion_site_symmetry_2
_geom_torsion_site_symmetry_3
_geom_torsion_site_symmetry_4
_geom_torsion
_geom_torsion_publ_flag
Dy1 O3 C21 C20 . . . . -176.7(3) ?
Dy1 O3 C18 C17 . . . . -1.9(4) ?
Dy1 O3 C18 C19 . . . . 177.3(3) ?
Dy1 O1 C7 C6 . . . . 169.2(3) ?
Dy1 O1 C4 C3 . . . . 7.2(4) ?
Dy1 O1 C4 C5 . . . . -172.6(3) ?
Dy1 O5 C35 C34 . . . . 174.9(3) ?
Dy1 O5 C32 C31 . . . . 4.1(5) ?
Dy1 O5 C32 C33 . . . . -175.7(3) ?
Dy1 O4 C25 C26 . . . . 158.9(3) ?
Dy1 O4 C25 C24 . . . . -19.3(4) ?
Dy1 O4 C28 C27 . . . . -152.6(3) ?
Dy1 O2 C14 C13 . . . . -167.3(3) ?
Dy1 O2 C11 C12 . . . . 170.1(3) ?
Dy1 O2 C11 C10 . . . . -9.7(4) ?
Dy1 O6 C39 C38 . . . . 8.6(4) ?
Dy1 O6 C39 C40 . . . . -171.5(3) ?
Dy1 O6 C42 C41 . . . . 168.6(3) ?
Dy1 N2 N1 C1 . . . . -176.3(3) ?
Dy1 N2 N1 B1 . . . . -0.9(5) ?
Dy1 N2 C3 C4 . . . . -3.1(5) ?
Dy1 N2 C3 C2 . . . . 175.5(2) ?
Dy1 N8 N7 C22 . . . . 178.7(3) ?
Dy1 N8 N7 B2 . . . . 4.1(5) ?
Dy1 N8 C24 C23 . . . . -178.5(3) ?
Dy1 N8 C24 C25 . . . . -0.4(5) ?
Dy1 N10 N9 C29 . . . . 177.0(4) ?
Dy1 N10 N9 B2 . . . . -3.8(7) ?
Dy1 N10 C31 C32 . . . . 3.0(6) ?
Dy1 N10 C31 C30 . . . . -177.2(4) ?
Dy1 N12 N11 C36 . . . . 177.9(3) ?
Dy1 N12 N11 B2 . . . . -5.2(5) ?
Dy1 N12 C38 C39 . . . . 4.1(5) ?
Dy1 N12 C38 C37 . . . . -177.6(3) ?
Dy1 N6 C17 C18 . . . . 3.1(5) ?
Dy1 N6 C17 C16 . . . . -176.6(3) ?
Dy1 N4 N3 C8 . . . . 176.1(3) ?
Dy1 N4 N3 B1 . . . . -1.6(5) ?
Dy1 N4 C10 C11 . . . . 3.9(5) ?
Dy1 N4 C10 C9 . . . . -175.4(3) ?
O3 C21 C20 C19 . . . . 0.2(5) ?
O3 C18 C17 N6 . . . . -0.5(5) ?
O3 C18 C17 C16 . . . . 179.2(4) ?
O3 C18 C19 C20 . . . . -0.2(5) ?
O1 C7 C6 C5 . . . . 1.0(5) ?
O1 C4 C3 N2 . . . . -4.0(5) ?
O1 C4 C3 C2 . . . . 177.7(4) ?
O1 C4 C5 C6 . . . . 0.5(5) ?
O5 C35 C34 C33 . . . . 0.2(5) ?
O5 C32 C31 N10 . . . . -4.6(6) ?
O5 C32 C31 C30 . . . . 175.6(5) ?
O5 C32 C33 C34 . . . . -0.4(5) ?
O4 C25 C26 C27 . . . . 0.0(5) ?
O4 C25 C24 N8 . . . . 15.2(5) ?
O4 C25 C24 C23 . . . . -167.0(4) ?
O4 C28 C27 C26 . . . . 0.9(6) ?
O2 C14 C13 C12 . . . . -0.2(6) ?
O2 C11 C12 C13 . . . . 0.0(5) ?
O2 C11 C10 N4 . . . . 4.9(5) ?
O2 C11 C10 C9 . . . . -175.9(4) ?
O6 C39 C38 N12 . . . . -8.7(5) ?
O6 C39 C38 C37 . . . . 173.4(4) ?
O6 C39 C40 C41 . . . . 0.3(5) ?
O6 C42 C41 C40 . . . . -0.1(6) ?
N2 N1 C1 C2 . . . . -0.1(5) ?
N2 N1 B1 N5 . . . . -59.6(5) ?
N2 N1 B1 N3 . . . . 59.3(5) ?
N8 N7 C22 C23 . . . . -0.2(6) ?
N8 N7 B2 N9 . . . . -60.8(6) ?
N8 N7 B2 N11 . . . . 57.5(5) ?
N5 N6 C17 C18 . . . . -180.0(3) ?
N5 N6 C17 C16 . . . . 0.3(5) ?
N7 N8 C24 C23 . . . . -0.1(4) ?
N7 N8 C24 C25 . . . . 178.0(3) ?
N1 N2 C3 C4 . . . . -179.9(3) ?
N1 N2 C3 C2 . . . . -1.3(4) ?
C61 C66 C65 C64 . . . . 0.0 ?
C61 C66A C65A C64A . . . . -5.1(18) ?
C61 C62A C63A C64A . . . . 4.1(19) ?
C66 C61 C62 C63 . . . . 0.0 ?
C66 C61 B3 C55 . . . . -58.3(4) ?
C66 C61 B3 C43 . . . . 62.6(4) ?
C66 C61 B3 C49 . . . . -177.7(3) ?
C66 C65 C64 C63 . . . . 0.0 ?
C65 C64 C63 C62 . . . . 0.0 ?
C64 C63 C62 C61 . . . . 0.0 ?
C62 C61 C66 C65 . . . . 0.0 ?
C62 C61 B3 C55 . . . . 123.4(3) ?
C62 C61 B3 C43 . . . . -115.7(3) ?
C62 C61 B3 C49 . . . . 4.0(4) ?
C7 O1 C4 C3 . . . . 179.8(3) ?
C7 O1 C4 C5 . . . . 0.1(4) ?
C7 C6 C5 C4 . . . . -0.9(5) ?
N10 N9 C29 C30 . . . . 0.2(8) ?
N10 N9 B2 N7 . . . . 61.6(6) ?
N10 N9 B2 N11 . . . . -56.9(6) ?
N10 C31 C30 C29 . . . . 0.2(7) ?
C55 C56A C57A C58 . . . . 2.8(15) ?
C55 C60 C59 C58 . . . . -0.5(15) ?
C54 C49 C50 C51 . . . . 0.9(6) ?
C54 C49 B3 C61 . . . . -135.1(3) ?
C54 C49 B3 C55 . . . . 103.1(4) ?
C54 C49 B3 C43 . . . . -15.5(5) ?
C54 C53 C52 C51 . . . . 2.7(6) ?
C21 O3 C18 C17 . . . . -178.9(3) ?
C21 O3 C18 C19 . . . . 0.3(4) ?
C21 C20 C19 C18 . . . . 0.0(5) ?
C43 C44 C45 C46 . . . . -0.3(7) ?
C43 C48 C47 C46 . . . . -0.9(7) ?
C4 O1 C7 C6 . . . . -0.7(5) ?
N12 N11 C36 C37 . . . . 0.1(5) ?
N12 N11 B2 N7 . . . . -57.2(5) ?
N12 N11 B2 N9 . . . . 61.6(5) ?
N12 C38 C37 C36 . . . . -0.5(5) ?
N6 N5 C15 C16 . . . . 0.0(5) ?
N6 N5 B1 N1 . . . . 60.8(5) ?
N6 N5 B1 N3 . . . . -59.2(5) ?
N6 C17 C16 C15 . . . . -0.3(5) ?
N4 N3 C8 C9 . . . . -0.5(5) ?
N4 N3 B1 N5 . . . . 60.1(4) ?
N4 N3 B1 N1 . . . . -58.7(5) ?
C18 O3 C21 C20 . . . . -0.3(5) ?
C18 C17 C16 C15 . . . . -180.0(4) ?
C25 O4 C28 C27 . . . . -0.9(5) ?
C25 C26 C27 C28 . . . . -0.5(5) ?
N3 N4 C10 C11 . . . . -179.9(3) ?
N3 N4 C10 C9 . . . . 0.8(4) ?
C49 C54 C53 C52 . . . . -2.3(6) ?
C22 N7 B2 N9 . . . . 125.5(5) ?
C22 N7 B2 N11 . . . . -116.1(5) ?
C22 C23 C24 N8 . . . . 0.0(5) ?
C22 C23 C24 C25 . . . . -177.9(4) ?
C3 N2 N1 C1 . . . . 0.9(4) ?
C3 N2 N1 B1 . . . . 176.3(4) ?
C3 C4 C5 C6 . . . . -179.2(4) ?
C3 C2 C1 N1 . . . . -0.7(5) ?
C44 C43 C48 C47 . . . . 1.2(6) ?
C44 C43 B3 C61 . . . . 29.4(5) ?
C44 C43 B3 C55 . . . . 151.2(3) ?
C44 C43 B3 C49 . . . . -91.8(4) ?
C26 C25 C24 N8 . . . . -162.4(4) ?
C26 C25 C24 C23 . . . . 15.4(8) ?
C35 O5 C32 C31 . . . . -179.6(4) ?
C35 O5 C32 C33 . . . . 0.6(5) ?
C35 C34 C33 C32 . . . . 0.1(6) ?
C24 N8 N7 C22 . . . . 0.2(5) ?
C24 N8 N7 B2 . . . . -174.4(4) ?
C24 C23 C22 N7 . . . . 0.1(6) ?
C24 C25 C26 C27 . . . . 177.7(4) ?
N9 N10 C31 C32 . . . . -179.9(4) ?
N9 N10 C31 C30 . . . . -0.1(6) ?
C17 C18 C19 C20 . . . . 178.7(5) ?
C17 C16 C15 N5 . . . . 0.2(6) ?
C32 O5 C35 C34 . . . . -0.5(5) ?
C32 C31 C30 C29 . . . . -180.0(6) ?
C5 C4 C3 N2 . . . . 175.7(4) ?
C5 C4 C3 C2 . . . . -2.7(7) ?
C53 C54 C49 C50 . . . . 0.5(5) ?
C53 C54 C49 B3 . . . . -176.4(3) ?
C53 C52 C51 C50 . . . . -1.4(7) ?
N11 N12 C38 C39 . . . . -177.7(3) ?
N11 N12 C38 C37 . . . . 0.6(4) ?
C28 O4 C25 C26 . . . . 0.5(5) ?
C28 O4 C25 C24 . . . . -177.7(4) ?
C15 N5 N6 Dy1 . . . . 176.7(3) ?
C15 N5 N6 C17 . . . . -0.2(5) ?
C15 N5 B1 N1 . . . . -115.0(5) ?
C15 N5 B1 N3 . . . . 125.0(5) ?
C1 N1 B1 N5 . . . . 115.1(4) ?
C1 N1 B1 N3 . . . . -125.9(4) ?
C1 C2 C3 N2 . . . . 1.3(5) ?
C1 C2 C3 C4 . . . . 179.8(4) ?
C52 C51 C50 C49 . . . . -0.4(7) ?
C31 N10 N9 C29 . . . . -0.1(6) ?
C31 N10 N9 B2 . . . . 179.1(5) ?
C31 C32 C33 C34 . . . . 179.8(5) ?
C31 C30 C29 N9 . . . . -0.3(8) ?
C45 C46 C47 C48 . . . . -0.1(8) ?
C58 C59A C60A C55 . . . . -1.1(11) ?
C58 C57 C56 C55 . . . . -8(2) ?
C48 C43 C44 C45 . . . . -0.6(6) ?
C48 C43 B3 C61 . . . . -155.1(3) ?
C48 C43 B3 C55 . . . . -33.4(5) ?
C48 C43 B3 C49 . . . . 83.6(4) ?
C50 C49 B3 C61 . . . . 48.2(5) ?
C50 C49 B3 C55 . . . . -73.6(4) ?
C50 C49 B3 C43 . . . . 167.7(3) ?
C39 O6 C42 C41 . . . . 0.3(5) ?
C39 C38 C37 C36 . . . . 177.6(4) ?
C39 C40 C41 C42 . . . . -0.1(6) ?
C14 O2 C11 C12 . . . . -0.1(5) ?
C14 O2 C11 C10 . . . . -179.9(4) ?
C38 N12 N11 C36 . . . . -0.4(4) ?
C38 N12 N11 B2 . . . . 176.4(4) ?
C38 C39 C40 C41 . . . . -179.9(5) ?
C38 C37 C36 N11 . . . . 0.2(5) ?
C19 C18 C17 N6 . . . . -179.4(5) ?
C19 C18 C17 C16 . . . . 0.3(9) ?
B3 C61 C66 C65 . . . . -178.4(3) ?
B3 C61 C62 C63 . . . . 178.2(4) ?
B3 C61 C66A C65A . . . . -179.4(7) ?
B3 C61 C62A C63A . . . . 178.9(9) ?
B3 C55 C56A C57A . . . . -179.8(8) ?
B3 C55 C60A C59A . . . . 179.0(6) ?
B3 C55 C60 C59 . . . . 178.7(9) ?
B3 C55 C56 C57 . . . . -175.0(9) ?
B3 C43 C44 C45 . . . . 175.1(4) ?
B3 C43 C48 C47 . . . . -174.5(4) ?
B3 C49 C50 C51 . . . . 177.9(4) ?
C42 O6 C39 C38 . . . . 179.8(3) ?
C42 O6 C39 C40 . . . . -0.3(5) ?
C56A C55 B3 C61 . . . . -160.8(5) ?
C56A C55 B3 C43 . . . . 79.0(6) ?
C56A C55 B3 C49 . . . . -39.0(6) ?
C56A C55 C60A C59A . . . . -9.2(9) ?
C33 C32 C31 N10 . . . . 175.1(5) ?
C33 C32 C31 C30 . . . . -4.6(10) ?
C47 C46 C45 C44 . . . . 0.6(7) ?
C11 O2 C14 C13 . . . . 0.2(5) ?
C11 C12 C13 C14 . . . . 0.1(6) ?
C12 C11 C10 N4 . . . . -174.8(5) ?
C12 C11 C10 C9 . . . . 4.3(8) ?
C8 N3 B1 N5 . . . . -117.2(4) ?
C8 N3 B1 N1 . . . . 124.0(4) ?
C8 C9 C10 N4 . . . . -1.1(5) ?
C8 C9 C10 C11 . . . . 179.7(4) ?
C40 C39 C38 N12 . . . . 171.4(5) ?
C40 C39 C38 C37 . . . . -6.5(8) ?
C29 N9 B2 N7 . . . . -119.5(6) ?
C29 N9 B2 N11 . . . . 122.0(6) ?
C10 N4 N3 C8 . . . . -0.2(4) ?
C10 N4 N3 B1 . . . . -178.0(3) ?
C10 C11 C12 C13 . . . . 179.8(5) ?
C10 C9 C8 N3 . . . . 0.9(5) ?
C57A C58 C59A C60A . . . . 13.6(11) ?
B1 N5 N6 Dy1 . . . . 0.2(5) ?
B1 N5 N6 C17 . . . . -176.7(4) ?
B1 N5 C15 C16 . . . . 176.2(4) ?
B1 N1 C1 C2 . . . . -175.4(4) ?
B1 N3 C8 C9 . . . . 177.1(4) ?
C36 N11 B2 N7 . . . . 119.1(4) ?
C36 N11 B2 N9 . . . . -122.1(4) ?
C59A C58 C57A C56A . . . . -14.3(13) ?
B2 N7 C22 C23 . . . . 174.1(5) ?
B2 N9 C29 C30 . . . . -178.8(6) ?
B2 N11 C36 C37 . . . . -176.6(4) ?
C60A C55 B3 C61 . . . . 10.2(6) ?
C60A C55 B3 C43 . . . . -110.0(5) ?
C60A C55 B3 C49 . . . . 132.1(5) ?
C60A C55 C56A C57A . . . . 7.9(12) ?
C60 C55 B3 C61 . . . . 61.6(6) ?
C60 C55 B3 C43 . . . . -58.6(6) ?
C60 C55 B3 C49 . . . . -176.5(6) ?
C60 C55 C56 C57 . . . . -6.2(16) ?
C59 C58 C57 C56 . . . . 15.6(19) ?
C57 C58 C59 C60 . . . . -11.3(15) ?
C56 C55 B3 C61 . . . . -129.5(8) ?
C56 C55 B3 C43 . . . . 110.3(8) ?
C56 C55 B3 C49 . . . . -7.7(8) ?
C56 C55 C60 C59 . . . . 8.8(14) ?
C66A C61 B3 C55 . . . . -12.9(7) ?
C66A C61 B3 C43 . . . . 108.1(6) ?
C66A C61 B3 C49 . . . . -132.3(6) ?
C66A C61 C62A C63A . . . . -9.1(12) ?
C66A C65A C64A C63A . . . . -1(2) ?
C62A C61 B3 C55 . . . . 157.7(6) ?
C62A C61 B3 C43 . . . . -81.4(6) ?
C62A C61 B3 C49 . . . . 38.2(6) ?
C62A C61 C66A C65A . . . . 9.5(11) ?
C62A C63A C64A C65A . . . . 1(2) ?
